data_4130601
loop_
_publ_author_name
'Krishna, Gamidi Rama'
'Devarapalli, Ramesh'
'Lal, Garima'
'Reddy, C. Malla'

_publ_section_title
;
 Mechanically Flexible Organic Crystals Achieved by Introducing Weak
 Interactions in Structure: Supramolecular Shape Synthons.
;
_journal_issue 41
_journal_name_full 'Journal of the American Chemical Society'
_journal_page_first 13561
_journal_page_last 13567
_journal_paper_doi 10.1021/jacs.6b05118
_journal_volume 138
_journal_year 2016
_chemical_formula_sum 'C36 H28 N2 O4'
_chemical_formula_weight 552.60
_space_group_IT_number 2
_space_group_name_Hall '-P 1'
_space_group_name_H-M_alt 'P -1'
_symmetry_cell_setting triclinic
_symmetry_space_group_name_H-M 'P -1'
_atom_sites_solution_hydrogens geom
_atom_sites_solution_primary direct
_atom_sites_solution_secondary difmap
_audit_creation_method SHELXL-97
_cell_angle_alpha 90.307(5)
_cell_angle_beta 99.162(5)
_cell_angle_gamma 91.812(6)
_cell_formula_units_Z 2
_cell_length_a 7.143(2)
_cell_length_b 9.196(3)
_cell_length_c 21.941(7)
_cell_measurement_reflns_used 1721
_cell_measurement_temperature 296(2)
_cell_measurement_theta_max 21.72
_cell_measurement_theta_min 2.22
_cell_volume 1422.1(8)
_computing_cell_refinement 'Bruker SAINT'
_computing_data_collection 'Bruker APEX2'
_computing_data_reduction 'Bruker SAINT'
_computing_molecular_graphics 'Bruker SHELXTL'
_computing_publication_material 'Bruker SHELXTL'
_computing_structure_refinement 'SHELXL-97 (Sheldrick, 1997)'
_computing_structure_solution 'SHELXS-97 (Sheldrick, 1990)'
_diffrn_ambient_temperature 296(2)
_diffrn_measured_fraction_theta_full 1.000
_diffrn_measured_fraction_theta_max 1.000
_diffrn_measurement_device_type 'Bruker Kappa APEX-II CCD DUO'
_diffrn_measurement_method '\ f and \w scans'
_diffrn_radiation_monochromator graphite
_diffrn_radiation_source 'fine-focus sealed tube'
_diffrn_radiation_type MoK\a
_diffrn_radiation_wavelength 0.71073
_diffrn_reflns_av_R_equivalents 0.0586
_diffrn_reflns_av_sigmaI/netI 0.0853
_diffrn_reflns_limit_h_max 9
_diffrn_reflns_limit_h_min -7
_diffrn_reflns_limit_k_max 12
_diffrn_reflns_limit_k_min -12
_diffrn_reflns_limit_l_max 28
_diffrn_reflns_limit_l_min -28
_diffrn_reflns_number 19965
_diffrn_reflns_theta_full 28.00
_diffrn_reflns_theta_max 28.00
_diffrn_reflns_theta_min 0.94
_exptl_absorpt_coefficient_mu 0.084
_exptl_absorpt_correction_T_max 0.992
_exptl_absorpt_correction_T_min 0.986
_exptl_absorpt_correction_type multi-scan
_exptl_absorpt_process_details 'SADABS; BRUKER, 2008'
_exptl_crystal_colour yellow
_exptl_crystal_density_diffrn 1.291
_exptl_crystal_density_method 'not measured'
_exptl_crystal_description needle
_exptl_crystal_F_000 580
_exptl_crystal_size_max 0.51
_exptl_crystal_size_mid 0.14
_exptl_crystal_size_min 0.1
_refine_diff_density_max 0.317
_refine_diff_density_min -0.347
_refine_diff_density_rms 0.109
_refine_ls_extinction_method none
_refine_ls_goodness_of_fit_ref 0.884
_refine_ls_hydrogen_treatment constr
_refine_ls_matrix_type full
_refine_ls_number_parameters 383
_refine_ls_number_reflns 6865
_refine_ls_number_restraints 7
_refine_ls_restrained_S_all 0.891
_refine_ls_R_factor_all 0.1997
_refine_ls_R_factor_gt 0.0758
_refine_ls_shift/su_max 0.000
_refine_ls_shift/su_mean 0.000
_refine_ls_structure_factor_coef Fsqd
_refine_ls_weighting_details 'calc w=1/[\s^2^(Fo^2^)+(0.2000P)^2^+0.0000P] where P=(Fo^2^+2Fc^2^)/3'
_refine_ls_weighting_scheme calc
_refine_ls_wR_factor_gt 0.2282
_refine_ls_wR_factor_ref 0.3299
_reflns_number_gt 2522
_reflns_number_total 6865
_reflns_threshold_expression >2sigma(I)
_cod_data_source_file ja6b05118_si_009.cif
_cod_data_source_block 1d
_cod_depositor_comments
;
The following automatic conversions were performed:

data item '_symmetry_cell_setting' value ' triclinic' was changed to
'triclinic' in accordance with the
/home/saulius/struct/COD-crude-data/automatic-downloads/DataCite-retrospective/ACS/depositions/lib/dictionaries/cif_core.dic
dictionary named 'cif_core.dic' version 2.4.2 last updated on
2011-04-26.

Automatic conversion script
Id: cif_fix_values 6909 2019-04-08 15:41:33Z antanas 
;
_cod_original_cell_volume 1422.2(8)
_cod_database_code 4130601

loop_
_symmetry_equiv_pos_as_xyz
'x, y, z'
'-x, -y, -z'

loop_
_atom_site_label
_atom_site_type_symbol
_atom_site_fract_x
_atom_site_fract_y
_atom_site_fract_z
_atom_site_U_iso_or_equiv
_atom_site_adp_type
_atom_site_occupancy
_atom_site_symmetry_multiplicity
_atom_site_calc_flag
_atom_site_refinement_flags
C1 C 0.7578(6) 0.5847(4) -0.05712(15) 0.0606(10) Uani 1 1 d .
C2 C 0.7407(5) 0.6631(3) 0.00090(13) 0.0519(9) Uani 1 1 d .
C3 C 0.7134(7) 0.5873(4) 0.05197(15) 0.0712(12) Uani 1 1 d .
H3 H 0.7062 0.4861 0.0504 0.085 Uiso 1 1 calc R
C4 C 0.6959(7) 0.6609(4) 0.10728(15) 0.0719(12) Uani 1 1 d .
H4 H 0.6768 0.6080 0.1419 0.086 Uiso 1 1 calc R
C5 C 0.7068(5) 0.8088(3) 0.11022(13) 0.0527(9) Uani 1 1 d .
C6 C 0.6993(6) 0.8842(4) 0.16909(14) 0.0591(10) Uani 1 1 d .
C7 C 0.7061(5) 1.1213(3) 0.11716(13) 0.0463(8) Uani 1 1 d .
C8 C 0.7291(5) 1.0441(3) 0.05880(12) 0.0419(8) Uani 1 1 d .
C9 C 0.7477(5) 1.1214(3) 0.00653(13) 0.0459(8) Uani 1 1 d .
H9 H 0.7448 1.2224 0.0073 0.055 Uiso 1 1 calc R
C10 C 0.7712(5) 1.0478(3) -0.04843(13) 0.0471(8) Uani 1 1 d .
H10 H 0.7867 1.1007 -0.0834 0.056 Uiso 1 1 calc R
C11 C 0.7713(5) 0.8988(3) -0.05019(12) 0.0419(8) Uani 1 1 d .
C12 C 0.7961(5) 0.8213(3) -0.10848(13) 0.0479(8) Uani 1 1 d .
C13 C 0.7477(5) 0.8170(3) 0.00228(12) 0.0429(8) Uani 1 1 d .
C14 C 0.7288(5) 0.8915(3) 0.05781(12) 0.0414(8) Uani 1 1 d .
C15 C 0.7739(6) 0.5893(3) -0.16632(14) 0.0531(9) Uani 1 1 d .
C16 C 0.9370(7) 0.5452(4) -0.18283(18) 0.0782(13) Uani 1 1 d .
H16 H 1.0530 0.5746 -0.1598 0.094 Uiso 1 1 calc R
C17 C 0.9315(7) 0.4548(5) -0.23478(19) 0.0882(15) Uani 1 1 d .
H17 H 1.0442 0.4237 -0.2458 0.106 Uiso 1 1 calc R
C18 C 0.7591(7) 0.4110(4) -0.27000(16) 0.0719(12) Uani 1 1 d .
C19 C 0.5967(7) 0.4649(4) -0.25337(16) 0.0770(13) Uani 1 1 d .
H19 H 0.4797 0.4411 -0.2770 0.092 Uiso 1 1 calc R
C20 C 0.6053(6) 0.5544(4) -0.20170(16) 0.0671(11) Uani 1 1 d .
H20 H 0.4942 0.5906 -0.1913 0.080 Uiso 1 1 calc R
C21 C 0.7574(9) 0.3052(5) -0.32419(18) 0.0943(16) Uani 1 1 d U
C22 C 0.945(3) 0.3233(19) -0.3534(7) 0.280(9) Uani 1 1 d U
C23 C 0.790(4) 0.3929(18) -0.3778(6) 0.350(15) Uani 1 1 d .
C24 C 0.8264(12) 0.1607(6) -0.3000(3) 0.164(3) Uani 1 1 d .
H24A H 0.8392 0.0976 -0.3340 0.246 Uiso 1 1 calc R
H24B H 0.7369 0.1178 -0.2765 0.246 Uiso 1 1 calc R
H24C H 0.9473 0.1744 -0.2740 0.246 Uiso 1 1 calc R
C25 C 0.5486(11) 0.2694(8) -0.3571(3) 0.149(3) Uani 1 1 d .
H25A H 0.5518 0.2166 -0.3948 0.223 Uiso 1 1 calc R
H25B H 0.4836 0.3584 -0.3662 0.223 Uiso 1 1 calc R
H25C H 0.4832 0.2113 -0.3304 0.223 Uiso 1 1 calc R
C26 C 0.7099(6) 1.1057(4) 0.22945(13) 0.0548(10) Uani 1 1 d .
C27 C 0.5521(7) 1.1093(5) 0.25655(16) 0.0753(12) Uani 1 1 d .
H27 H 0.4351 1.0803 0.2341 0.090 Uiso 1 1 calc R
C28 C 0.5633(8) 1.1555(5) 0.31699(18) 0.0894(15) Uani 1 1 d .
H28 H 0.4535 1.1583 0.3347 0.107 Uiso 1 1 calc R
C29 C 0.7359(9) 1.1975(4) 0.35154(16) 0.0803(14) Uani 1 1 d .
C30 C 0.8945(8) 1.2005(5) 0.32252(18) 0.0937(16) Uani 1 1 d .
H30 H 1.0106 1.2340 0.3442 0.112 Uiso 1 1 calc R
C31 C 0.8831(7) 1.1541(4) 0.26132(16) 0.0761(12) Uani 1 1 d .
H31 H 0.9906 1.1557 0.2423 0.091 Uiso 1 1 calc R
C32 C 0.7511(10) 1.2338(5) 0.42113(17) 0.1029(19) Uani 1 1 d .
C33 C 0.534(2) 1.267(3) 0.4333(5) 0.410(14) Uani 1 1 d .
H33A H 0.4975 1.2408 0.4727 0.492 Uiso 1 1 calc R
H33B H 0.4320 1.2671 0.3982 0.492 Uiso 1 1 calc R
C34 C 0.740(2) 1.3858(9) 0.4324(3) 0.218(6) Uani 1 1 d .
H34A H 0.7394 1.4508 0.3977 0.261 Uiso 1 1 calc R
H34B H 0.8045 1.4248 0.4716 0.261 Uiso 1 1 calc R
C35 C 0.9714(18) 1.2664(17) 0.4519(3) 0.276(7) Uani 1 1 d .
H35A H 0.9780 1.2901 0.4949 0.415 Uiso 1 1 calc R
H35B H 1.0226 1.3465 0.4313 0.415 Uiso 1 1 calc R
H35C H 1.0437 1.1816 0.4478 0.415 Uiso 1 1 calc R
C36 C 0.7346(17) 1.1027(8) 0.4554(2) 0.205(5) Uani 1 1 d .
H36A H 0.7366 1.1268 0.4982 0.307 Uiso 1 1 calc R
H36B H 0.8388 1.0418 0.4515 0.307 Uiso 1 1 calc R
H36C H 0.6173 1.0520 0.4396 0.307 Uiso 1 1 calc R
N1 N 0.7773(4) 0.6698(3) -0.10829(11) 0.0538(8) Uani 1 1 d .
N2 N 0.7037(4) 1.0371(3) 0.16900(10) 0.0516(8) Uani 1 1 d .
O1 O 0.7551(5) 0.4533(3) -0.06054(11) 0.0847(10) Uani 1 1 d .
O2 O 0.6931(5) 0.8182(3) 0.21646(11) 0.0856(10) Uani 1 1 d .
O3 O 0.6909(4) 1.2523(2) 0.11910(9) 0.0609(7) Uani 1 1 d .
O4 O 0.8317(4) 0.8853(2) -0.15304(9) 0.0639(7) Uani 1 1 d .

loop_
_atom_site_aniso_label
_atom_site_aniso_U_11
_atom_site_aniso_U_22
_atom_site_aniso_U_33
_atom_site_aniso_U_23
_atom_site_aniso_U_13
_atom_site_aniso_U_12
C1 0.090(3) 0.0427(19) 0.0506(18) -0.0081(15) 0.0173(19) -0.0015(19)
C2 0.071(3) 0.0446(18) 0.0424(16) -0.0044(13) 0.0167(16) -0.0008(17)
C3 0.124(4) 0.0403(18) 0.0542(19) -0.0007(15) 0.028(2) -0.002(2)
C4 0.125(4) 0.051(2) 0.0448(17) 0.0014(15) 0.030(2) -0.006(2)
C5 0.071(3) 0.0487(19) 0.0408(16) -0.0008(13) 0.0164(16) -0.0009(17)
C6 0.085(3) 0.058(2) 0.0371(16) -0.0007(14) 0.0187(17) -0.0028(19)
C7 0.056(2) 0.0464(18) 0.0365(15) -0.0064(13) 0.0073(14) 0.0035(16)
C8 0.046(2) 0.0437(17) 0.0356(14) -0.0035(12) 0.0050(14) 0.0044(14)
C9 0.058(2) 0.0390(16) 0.0405(15) -0.0039(12) 0.0074(14) 0.0040(15)
C10 0.058(2) 0.0494(18) 0.0339(14) 0.0010(12) 0.0091(14) -0.0018(16)
C11 0.042(2) 0.0450(17) 0.0388(14) -0.0031(12) 0.0058(14) 0.0006(14)
C12 0.057(2) 0.0481(18) 0.0390(15) -0.0077(13) 0.0094(15) 0.0012(16)
C13 0.047(2) 0.0454(17) 0.0369(14) -0.0051(12) 0.0089(14) -0.0012(15)
C14 0.048(2) 0.0431(16) 0.0346(14) -0.0036(12) 0.0093(13) 0.0035(14)
C15 0.073(3) 0.0474(18) 0.0412(16) -0.0090(14) 0.0172(18) 0.0029(18)
C16 0.083(3) 0.081(3) 0.072(2) -0.030(2) 0.021(2) -0.008(2)
C17 0.098(4) 0.092(3) 0.079(3) -0.038(2) 0.028(3) 0.007(3)
C18 0.113(4) 0.058(2) 0.0461(18) -0.0111(16) 0.018(2) -0.005(2)
C19 0.100(4) 0.074(3) 0.056(2) -0.0207(19) 0.010(2) -0.007(2)
C20 0.082(3) 0.066(2) 0.0533(19) -0.0120(17) 0.013(2) 0.006(2)
C21 0.152(5) 0.077(3) 0.055(2) -0.025(2) 0.022(3) -0.004(3)
C22 0.360(17) 0.289(18) 0.235(14) -0.110(12) 0.211(14) -0.106(14)
C23 0.76(5) 0.207(13) 0.106(7) -0.047(8) 0.132(15) 0.00(2)
C24 0.256(9) 0.082(4) 0.146(5) -0.052(4) 0.009(6) 0.023(5)
C25 0.196(8) 0.139(5) 0.100(4) -0.058(4) -0.009(4) -0.009(5)
C26 0.081(3) 0.0518(19) 0.0329(14) -0.0050(13) 0.0129(17) 0.0051(18)
C27 0.086(3) 0.094(3) 0.0481(19) -0.0075(19) 0.018(2) 0.011(2)
C28 0.118(4) 0.105(4) 0.054(2) -0.004(2) 0.040(3) 0.016(3)
C29 0.145(5) 0.054(2) 0.0439(19) -0.0044(16) 0.025(3) 0.002(3)
C30 0.137(5) 0.090(3) 0.050(2) -0.020(2) 0.012(3) -0.026(3)
C31 0.096(4) 0.082(3) 0.053(2) -0.0181(19) 0.021(2) -0.011(2)
C32 0.191(6) 0.081(3) 0.0392(19) -0.0093(19) 0.030(3) -0.007(3)
C33 0.305(19) 0.75(4) 0.173(10) -0.247(18) 0.036(11) 0.13(2)
C34 0.420(19) 0.141(7) 0.084(4) -0.046(4) 0.015(8) 0.026(9)
C35 0.302(15) 0.43(2) 0.082(5) -0.080(8) 0.024(7) -0.109(15)
C36 0.427(16) 0.131(5) 0.054(3) 0.004(3) 0.037(5) -0.010(8)
N1 0.072(2) 0.0484(16) 0.0435(14) -0.0114(12) 0.0179(14) 0.0001(14)
N2 0.073(2) 0.0497(15) 0.0343(12) -0.0054(11) 0.0145(13) -0.0001(14)
O1 0.150(3) 0.0447(15) 0.0652(15) -0.0086(12) 0.0342(17) 0.0002(16)
O2 0.153(3) 0.0638(16) 0.0462(13) 0.0036(12) 0.0335(16) 0.0008(17)
O3 0.092(2) 0.0491(14) 0.0428(11) -0.0073(9) 0.0136(12) 0.0070(13)
O4 0.099(2) 0.0570(14) 0.0394(11) -0.0053(10) 0.0220(12) -0.0004(13)

loop_
_atom_type_symbol
_atom_type_description
_atom_type_scat_dispersion_real
_atom_type_scat_dispersion_imag
_atom_type_scat_source
C C 0.0033 0.0016 'International Tables Vol C Tables 4.2.6.8 and 6.1.1.4'
N N 0.0061 0.0033 'International Tables Vol C Tables 4.2.6.8 and 6.1.1.4'
O O 0.0106 0.0060 'International Tables Vol C Tables 4.2.6.8 and 6.1.1.4'
H H 0.0000 0.0000 'International Tables Vol C Tables 4.2.6.8 and 6.1.1.4'

loop_
_geom_angle_atom_site_label_1
_geom_angle_atom_site_label_2
_geom_angle_atom_site_label_3
_geom_angle
O1 C1 N1 120.9(3)
O1 C1 C2 122.2(3)
N1 C1 C2 116.8(3)
C3 C2 C13 120.2(3)
C3 C2 C1 120.1(3)
C13 C2 C1 119.6(3)
C2 C3 C4 120.5(3)
C5 C4 C3 120.4(3)
C4 C5 C14 120.9(3)
C4 C5 C6 119.9(3)
C14 C5 C6 119.2(3)
O2 C6 N2 120.6(3)
O2 C6 C5 121.9(3)
N2 C6 C5 117.5(3)
O3 C7 N2 121.3(3)
O3 C7 C8 121.6(3)
N2 C7 C8 117.1(3)
C9 C8 C14 120.4(2)
C9 C8 C7 120.5(3)
C14 C8 C7 119.2(3)
C8 C9 C10 120.3(3)
C11 C10 C9 120.1(3)
C10 C11 C13 120.8(3)
C10 C11 C12 119.9(3)
C13 C11 C12 119.3(3)
O4 C12 N1 121.4(3)
O4 C12 C11 122.2(3)
N1 C12 C11 116.5(3)
C11 C13 C2 121.7(3)
C11 C13 C14 118.9(3)
C2 C13 C14 119.4(3)
C8 C14 C5 121.9(2)
C8 C14 C13 119.6(3)
C5 C14 C13 118.5(3)
C16 C15 C20 120.4(3)
C16 C15 N1 120.1(3)
C20 C15 N1 119.4(3)
C15 C16 C17 119.8(4)
C18 C17 C16 120.7(4)
C19 C18 C17 117.5(3)
C19 C18 C21 123.1(4)
C17 C18 C21 119.4(4)
C18 C19 C20 120.9(4)
C15 C20 C19 120.5(4)
C23 C21 C24 133.4(9)
C23 C21 C18 107.0(6)
C24 C21 C18 109.3(4)
C23 C21 C25 89.4(10)
C24 C21 C25 103.7(5)
C18 C21 C25 111.0(5)
C23 C21 C22 51.5(10)
C24 C21 C22 88.0(8)
C18 C21 C22 111.3(7)
C25 C21 C22 129.0(8)
C23 C22 C21 60.3(12)
C22 C23 C21 68.2(10)
C27 C26 C31 120.2(3)
C27 C26 N2 120.8(3)
C31 C26 N2 118.7(3)
C26 C27 C28 120.7(4)
C27 C28 C29 120.8(4)
C28 C29 C30 118.0(3)
C28 C29 C32 120.6(5)
C30 C29 C32 121.4(5)
C29 C30 C31 121.1(4)
C26 C31 C30 119.0(4)
C34 C32 C36 136.1(5)
C34 C32 C29 112.3(5)
C36 C32 C29 110.1(4)
C34 C32 C35 81.8(7)
C36 C32 C35 93.7(7)
C29 C32 C35 110.6(5)
C34 C32 C33 71.5(8)
C36 C32 C33 86.3(9)
C29 C32 C33 106.4(6)
C35 C32 C33 140.4(5)
C32 C33 C34 48.3(6)
C32 C34 C33 60.1(7)
C1 N1 C12 125.7(2)
C1 N1 C15 115.3(3)
C12 N1 C15 118.9(3)
C7 N2 C6 124.7(2)
C7 N2 C26 120.3(3)
C6 N2 C26 115.0(2)

loop_
_geom_bond_atom_site_label_1
_geom_bond_atom_site_label_2
_geom_bond_distance
C1 O1 1.210(4)
C1 N1 1.394(4)
C1 C2 1.483(4)
C2 C3 1.360(5)
C2 C13 1.415(4)
C3 C4 1.411(4)
C4 C5 1.361(5)
C5 C14 1.409(4)
C5 C6 1.472(4)
C6 O2 1.212(4)
C6 N2 1.405(4)
C7 O3 1.214(3)
C7 N2 1.382(4)
C7 C8 1.495(4)
C8 C9 1.375(4)
C8 C14 1.403(4)
C9 C10 1.415(4)
C10 C11 1.370(4)
C11 C13 1.408(4)
C11 C12 1.499(4)
C12 O4 1.201(4)
C12 N1 1.396(4)
C13 C14 1.422(4)
C15 C16 1.348(5)
C15 C20 1.353(5)
C15 N1 1.466(4)
C16 C17 1.402(5)
C17 C18 1.392(6)
C18 C19 1.376(6)
C18 C21 1.531(5)
C19 C20 1.390(4)
C21 C23 1.475(16)
C21 C24 1.502(8)
C21 C25 1.574(8)
C21 C22 1.577(15)
C22 C23 1.33(3)
C26 C27 1.356(6)
C26 C31 1.380(5)
C26 N2 1.459(3)
C27 C28 1.380(5)
C28 C29 1.383(7)
C29 C30 1.385(7)
C29 C32 1.547(5)
C30 C31 1.396(5)
C32 C34 1.426(9)
C32 C36 1.436(8)
C32 C35 1.629(12)
C32 C33 1.654(15)
C33 C34 1.81(2)
